data_7042932
loop_
_publ_author_name
'Ghosh, Pradyut'
'Nandi, Mandira'
'Santra, Saikat'
'Akhuli, Bidyut'

_publ_section_title
;
 Threading of various &#x2018;U&#x2019; shaped bidentate axles into a
 heteroditopic macrocyclic wheel via NiII/ CuII templation
;
_journal_name_full 'Dalton Trans.'
_journal_paper_doi 10.1039/C7DT00699C
_journal_year 2017
_chemical_formula_moiety '2(Cl O4), C46 H51 Br2 Cu N7 O8, 2(C H4 O), C2 H3 N'
_chemical_formula_sum 'C50 H62 Br2 Cl2 Cu N8 O18'
_chemical_formula_weight 1357.33
_space_group_crystal_system triclinic
_space_group_IT_number 2
_space_group_name_Hall '-P 1'
_space_group_name_H-M_alt 'P -1'
_symmetry_space_group_name_Hall '-P 1'
_symmetry_space_group_name_H-M 'P -1'
_atom_sites_solution_hydrogens geom
_audit_creation_date 2017-04-28
_audit_creation_method
;
Olex2 1.2
(compiled 2015.09.30 svn.r3233 for OlexSys, GUI svn.r5103)
;
_audit_update_record
;
2017-05-02 deposited with the CCDC.
2017-05-03 downloaded from the CCDC.
;
_cell_angle_alpha 88.317(2)
_cell_angle_beta 73.458(2)
_cell_angle_gamma 89.479(2)
_cell_formula_units_Z 2
_cell_length_a 11.0692(17)
_cell_length_b 14.524(2)
_cell_length_c 18.154(3)
_cell_measurement_reflns_used 7398
_cell_measurement_temperature 150(2)
_cell_measurement_theta_max 21.845
_cell_measurement_theta_min 2.341
_cell_volume 2796.6(7)
_computing_cell_refinement 'Bruker SAINT'
_computing_data_collection 'Bruker APEX2'
_computing_data_reduction 'Bruker SAINT'
_computing_molecular_graphics 'Olex2 (Dolomanov et al., 2009)'
_computing_publication_material 'Olex2 (Dolomanov et al., 2009)'
_computing_structure_refinement 'XL (Sheldrick, 2008)'
_computing_structure_solution 'SHELXS-97 (Sheldrick, 2008)'
_diffrn_ambient_temperature 150
_diffrn_measured_fraction_theta_full 0.668
_diffrn_measured_fraction_theta_max 0.993
_diffrn_measurement_device_type 'Bruker APEX-II CCD'
_diffrn_measurement_method '\f and \w scans'
_diffrn_radiation_monochromator graphite
_diffrn_radiation_type MoK\a
_diffrn_radiation_wavelength 0.71073
_diffrn_reflns_av_R_equivalents 0.0464
_diffrn_reflns_av_unetI/netI 0.0439
_diffrn_reflns_Laue_measured_fraction_full 0.668
_diffrn_reflns_Laue_measured_fraction_max 0.993
_diffrn_reflns_limit_h_max 11
_diffrn_reflns_limit_h_min -11
_diffrn_reflns_limit_k_max 15
_diffrn_reflns_limit_k_min -15
_diffrn_reflns_limit_l_max 18
_diffrn_reflns_limit_l_min -19
_diffrn_reflns_number 25433
_diffrn_reflns_point_group_measured_fraction_full 0.668
_diffrn_reflns_point_group_measured_fraction_max 0.993
_diffrn_reflns_theta_full 25.242
_diffrn_reflns_theta_max 21.943
_diffrn_reflns_theta_min 1.403
_diffrn_source 'sealed tube'
_diffrn_standards_number 0
_exptl_absorpt_coefficient_mu 1.995
_exptl_absorpt_correction_T_max 0.7447
_exptl_absorpt_correction_T_min 0.4599
_exptl_absorpt_correction_type multi-scan
_exptl_absorpt_process_details
;
SADABS-2008/1 (Bruker,2008) was used for absorption correction.
wR2(int) was 0.1549 before and 0.0535 after correction.
The Ratio of minimum to maximum transmission is 0.6176.
The \l/2 correction factor is 0.0015.
;
_exptl_crystal_colour blue
_exptl_crystal_density_diffrn 1.612
_exptl_crystal_description block
_exptl_crystal_F_000 1390
_exptl_crystal_size_max 0.08
_exptl_crystal_size_mid 0.06
_exptl_crystal_size_min 0.03
_refine_diff_density_max 1.328
_refine_diff_density_min -1.935
_refine_diff_density_rms 0.101
_refine_ls_extinction_method none
_refine_ls_goodness_of_fit_ref 1.024
_refine_ls_hydrogen_treatment constr
_refine_ls_matrix_type full
_refine_ls_number_parameters 766
_refine_ls_number_reflns 6763
_refine_ls_number_restraints 2
_refine_ls_restrained_S_all 1.032
_refine_ls_R_factor_all 0.0814
_refine_ls_R_factor_gt 0.0655
_refine_ls_shift/su_max 0.001
_refine_ls_shift/su_mean 0.000
_refine_ls_structure_factor_coef Fsqd
_refine_ls_weighting_details 'w=1/[\s^2^(Fo^2^)+(0.0823P)^2^+15.9678P] where P=(Fo^2^+2Fc^2^)/3'
_refine_ls_weighting_scheme calc
_refine_ls_wR_factor_gt 0.1628
_refine_ls_wR_factor_ref 0.1746
_reflns_Friedel_coverage 0.000
_reflns_number_gt 5484
_reflns_number_total 6763
_reflns_threshold_expression 'I > 2\s(I)'
_cod_data_source_file c7dt00699c2.cif
_cod_data_source_block MCCU44BR
_cod_original_cell_volume 2796.5(8)
_cod_database_code 7042932
_shelxl_version_number 2014/6
_shelx_space_group_comment
;
The symmetry employed for this shelxl refinement is uniquely defined
by the following loop, which should always be used as a source of
symmetry information in preference to the above space-group names.
They are only intended as comments.
;
_shelx_estimated_absorpt_t_max 0.943
_shelx_estimated_absorpt_t_min 0.857
_olex2_refinement_description
;
1. Fixed Uiso
 At 1.2 times of:
  All C(H) groups, All C(H,H) groups, All N(H) groups
 At 1.5 times of:
  All C(H,H,H) groups, All O(H) groups
2. Restrained distances
 N19-C1
 1.13 with sigma of 0.02
3. Rigid bond restraints
 C1, N19
 with sigma for 1-2 distances of 0.01 and sigma for 1-3 distances of 0.01
4. Uiso/Uaniso restraints and constraints
Uanis(C1) = Uanis(C0AA)
5. Others
 Sof(Cl2B)=1-FVAR(1)
 Sof(Cl2A)=FVAR(1)
 Fixed Sof: O16(0.42435) O15(0.47632) O14(0.39663) O16A(0.57565) O15A(0.52368)
 O14A(0.60337)
6.a Ternary CH refined with riding coordinates:
 N3(H3), N5(H5), N4(H4)
6.b Secondary CH2 refined with riding coordinates:
 C10(H10A,H10B), C17(H17A,H17B), C8(H8A,H8B), C29(H29A,H29B), C3AA(H3AA,H3AB),
 C22(H22A,H22B), C7(H7A,H7B), C20(H20A,H20B), C18(H18A,H18B), C21(H21A,H21B),
 C46(H46A,H46B), C42(H42A,H42B), C45(H45A,H45B), C43(H43A,H43B)
6.c Aromatic/amide H refined with riding coordinates:
 C16(H16), C25(H25), C15(H15), C12(H12), C28(H28), C13(H13), C24(H24),
 C1AA(H1AA), C26(H26), C6(H6), C2AA(H2AA), C2(H2), N2(H2A), N1(H1), C32(H32),
 C34(H34), C39(H39), C37(H37), C40(H40), C31(H31)
6.d Idealised Me refined as rotating group:
 C48(H48A,H48B,H48C), C47(H47A,H47B,H47C), C0AA(H0AA,H0AB,H0AC)
6.e Idealised tetrahedral OH refined as rotating group:
 O18(H18), O17(H17)
;
_olex2_submission_special_instructions 'No special instructions were received'

loop_
_space_group_symop_operation_xyz
'x, y, z'
'-x, -y, -z'

loop_
_atom_site_label
_atom_site_type_symbol
_atom_site_fract_x
_atom_site_fract_y
_atom_site_fract_z
_atom_site_U_iso_or_equiv
_atom_site_adp_type
_atom_site_occupancy
_atom_site_site_symmetry_order
_atom_site_calc_flag
_atom_site_refinement_flags_posn
_atom_site_refinement_flags_adp
_atom_site_refinement_flags_occupancy
_atom_site_disorder_assembly
_atom_site_disorder_group
O12 O 0.1758(6) 0.9542(7) 0.5861(5) 0.127(4) Uani 1 1 d . . . . .
O16 O 0.218(3) 0.256(2) 0.238(2) 0.081(14) Uani 0.4243 1 d . . P A 2
O15 O 0.386(2) 0.3623(15) 0.2066(12) 0.073(6) Uani 0.4763 1 d . . P A 2
O14 O 0.339(3) 0.287(3) 0.111(3) 0.120(17) Uani 0.3966 1 d . . P A 2
O16A O 0.227(2) 0.241(2) 0.2062(15) 0.079(9) Uani 0.5756 1 d . . P B 1
O15A O 0.3703(19) 0.3598(13) 0.1627(12) 0.067(6) Uani 0.5237 1 d . . P B 1
O14A O 0.3866(14) 0.2337(12) 0.0917(12) 0.073(5) Uani 0.6034 1 d . . P B 1
Br2 Br 1.10805(10) 0.88761(9) -0.01574(11) 0.1228(7) Uani 1 1 d . . . . .
Br1A Br 0.41437(14) 0.35536(10) 0.46583(9) 0.1388(7) Uani 1 1 d . . . . .
Cu1 Cu 0.33776(7) 0.93665(5) 0.29737(4) 0.0231(2) Uani 1 1 d . . . . .
Cl1 Cl 0.24764(16) 0.89966(12) 0.53123(9) 0.0373(5) Uani 1 1 d . . . . .
C14 C 0.2444(6) 0.7658(4) 0.1849(4) 0.0257(15) Uani 1 1 d . . . . .
C11 C 0.4041(5) 0.6216(4) 0.1191(4) 0.0234(15) Uani 1 1 d . . . . .
C16 C 0.3130(6) 0.6073(4) 0.1892(4) 0.0275(15) Uani 1 1 d . . . . .
H16 H 0.3053 0.5500 0.2144 0.033 Uiso 1 1 calc R . . . .
C5 C 0.7747(6) 0.3161(4) 0.1416(4) 0.0265(15) Uani 1 1 d . . . . .
C9 C 0.6843(6) 0.4808(4) 0.0310(4) 0.0252(15) Uani 1 1 d . . . . .
C25 C 0.7531(6) 0.9159(5) 0.2391(4) 0.0294(16) Uani 1 1 d . . . . .
H25 H 0.7668 0.9581 0.1981 0.035 Uiso 1 1 calc R . . . .
C15 C 0.2344(5) 0.6787(4) 0.2211(4) 0.0270(15) Uani 1 1 d . . . . .
H15 H 0.1733 0.6688 0.2678 0.032 Uiso 1 1 calc R . . . .
C12 C 0.4106(6) 0.7049(4) 0.0797(4) 0.0249(15) Uani 1 1 d . . . . .
H12 H 0.4676 0.7131 0.0313 0.030 Uiso 1 1 calc R . . . .
C27 C 0.8059(6) 0.7725(5) 0.2916(4) 0.0286(16) Uani 1 1 d . . . . .
C23 C 0.6636(6) 0.9352(4) 0.3085(4) 0.0270(15) Uani 1 1 d . . . . .
C28 C 0.7231(6) 0.7926(5) 0.3625(4) 0.0297(16) Uani 1 1 d . . . . .
H28 H 0.7144 0.7523 0.4044 0.036 Uiso 1 1 calc R . . . .
C13 C 0.3312(6) 0.7765(4) 0.1131(4) 0.0243(15) Uani 1 1 d . . . . .
H13 H 0.3365 0.8328 0.0867 0.029 Uiso 1 1 calc R . . . .
C24 C 0.6534(6) 0.8737(5) 0.3700(4) 0.0305(16) Uani 1 1 d . . . . .
H24 H 0.5984 0.8871 0.4176 0.037 Uiso 1 1 calc R . . . .
C1AA C 0.8677(6) 0.3778(4) 0.1456(4) 0.0267(16) Uani 1 1 d . . . . .
H1AA H 0.8880 0.4266 0.1100 0.032 Uiso 1 1 calc R . . . .
C26 C 0.8219(6) 0.8347(5) 0.2304(4) 0.0306(16) Uani 1 1 d . . . . .
H26 H 0.8791 0.8220 0.1833 0.037 Uiso 1 1 calc R . . . .
C3 C 0.9309(5) 0.3687(4) 0.2011(4) 0.0261(15) Uani 1 1 d . . . . .
C10 C 0.6013(6) 0.5650(4) 0.0372(4) 0.0258(15) Uani 1 1 d . . . . .
H10A H 0.6424 0.6171 0.0520 0.031 Uiso 1 1 calc R . . . .
H10B H 0.5877 0.5797 -0.0122 0.031 Uiso 1 1 calc R . . . .
C6 C 0.7463(6) 0.2438(5) 0.1955(4) 0.0318(17) Uani 1 1 d . . . . .
H6 H 0.6837 0.2021 0.1942 0.038 Uiso 1 1 calc R . . . .
C2AA C 0.8095(6) 0.2324(5) 0.2515(4) 0.0348(17) Uani 1 1 d . . . . .
H2AA H 0.7899 0.1834 0.2870 0.042 Uiso 1 1 calc R . . . .
C2 C 0.9014(6) 0.2948(5) 0.2534(4) 0.0317(17) Uani 1 1 d . . . . .
H2 H 0.9445 0.2873 0.2903 0.038 Uiso 1 1 calc R . . . .
C17 C 0.1588(6) 0.8441(4) 0.2196(4) 0.0294(16) Uani 1 1 d . . . . .
H17A H 0.1762 0.8961 0.1835 0.035 Uiso 1 1 calc R . . . .
H17B H 0.0723 0.8254 0.2263 0.035 Uiso 1 1 calc R . . . .
C8 C 1.0294(6) 0.4383(5) 0.2054(4) 0.0353(17) Uani 1 1 d . . . . .
H8A H 1.0794 0.4128 0.2371 0.042 Uiso 1 1 calc R . . . .
H8B H 1.0853 0.4501 0.1542 0.042 Uiso 1 1 calc R . . . .
C29 C 0.8560(6) 0.6252(5) 0.3387(4) 0.0330(16) Uani 1 1 d . . . . .
H29A H 0.7667 0.6158 0.3628 0.040 Uiso 1 1 calc R . . . .
H29B H 0.8925 0.6488 0.3770 0.040 Uiso 1 1 calc R . . . .
C3AA C 0.1162(6) 1.0381(5) 0.2944(4) 0.0365(17) Uani 1 1 d . . . . .
H3AA H 0.1180 1.0406 0.2407 0.044 Uiso 1 1 calc R . . . .
H3AB H 0.0585 1.0851 0.3209 0.044 Uiso 1 1 calc R . . . .
C22 C 0.5872(6) 1.0221(5) 0.3168(4) 0.0334(17) Uani 1 1 d . . . . .
H22A H 0.5998 1.0508 0.2662 0.040 Uiso 1 1 calc R . . . .
H22B H 0.6189 1.0642 0.3474 0.040 Uiso 1 1 calc R . . . .
C7 C 0.7081(6) 0.3241(4) 0.0793(4) 0.0283(15) Uani 1 1 d . . . . .
H7A H 0.7701 0.3178 0.0297 0.034 Uiso 1 1 calc R . . . .
H7B H 0.6491 0.2735 0.0860 0.034 Uiso 1 1 calc R . . . .
C20 C 0.2508(7) 1.0982(5) 0.3728(4) 0.0367(18) Uani 1 1 d . . . . .
H20A H 0.2019 1.0626 0.4172 0.044 Uiso 1 1 calc R . . . .
H20B H 0.2165 1.1601 0.3755 0.044 Uiso 1 1 calc R . . . .
C30 C 0.9164(6) 0.5347(5) 0.3120(4) 0.0334(17) Uani 1 1 d . . . . .
C18 C 0.0727(6) 0.9450(5) 0.3290(4) 0.0337(17) Uani 1 1 d . . . . .
H18A H 0.0585 0.9455 0.3843 0.040 Uiso 1 1 calc R . . . .
H18B H -0.0061 0.9296 0.3190 0.040 Uiso 1 1 calc R . . . .
C21 C 0.3876(7) 1.1011(5) 0.3726(4) 0.0396(18) Uani 1 1 d . . . . .
H21A H 0.4320 1.1472 0.3352 0.047 Uiso 1 1 calc R . . . .
H21B H 0.3928 1.1182 0.4228 0.047 Uiso 1 1 calc R . . . .
N6 N 0.4713(4) 0.9399(3) 0.1836(3) 0.0229(12) Uani 1 1 d . . . . .
N7 N 0.4207(4) 0.8137(3) 0.2981(3) 0.0200(11) Uani 1 1 d . . . . .
N3 N 0.4482(5) 1.0095(3) 0.3531(3) 0.0286(13) Uani 1 1 d . . . . .
H3 H 0.4395 0.9766 0.4023 0.034 Uiso 1 1 calc R . . . .
N2 N 0.9724(5) 0.5259(4) 0.2376(3) 0.0309(13) Uani 1 1 d . . . . .
H2A H 0.9758 0.5728 0.2070 0.037 Uiso 1 1 calc R . . . .
N5 N 0.1704(4) 0.8748(4) 0.2949(3) 0.0268(13) Uani 1 1 d . . . . .
H5 H 0.1565 0.8210 0.3302 0.032 Uiso 1 1 calc R . . . .
N1 N 0.6402(5) 0.4104(3) 0.0784(3) 0.0263(12) Uani 1 1 d . . . . .
H1 H 0.5669 0.4158 0.1108 0.032 Uiso 1 1 calc R . . . .
N4 N 0.2443(5) 1.0553(4) 0.3016(3) 0.0297(13) Uani 1 1 d . . . . .
H4 H 0.2898 1.0947 0.2580 0.036 Uiso 1 1 calc R . . . .
C46 C 0.5893(10) 0.3686(7) 0.4139(6) 0.079(3) Uani 1 1 d . . . . .
H46A H 0.6271 0.4103 0.4418 0.095 Uiso 1 1 calc R . . . .
H46B H 0.6306 0.3093 0.4129 0.095 Uiso 1 1 calc R . . . .
O4 O 0.4825(4) 0.5478(3) 0.0936(2) 0.0274(10) Uani 1 1 d . . . . .
O1 O 0.7884(4) 0.4827(3) -0.0179(3) 0.0346(11) Uani 1 1 d . . . . .
O3 O 0.8724(4) 0.6916(3) 0.2770(2) 0.0338(11) Uani 1 1 d . . . . .
O2 O 0.9103(5) 0.4713(4) 0.3603(3) 0.0475(13) Uani 1 1 d . . . . .
C36 C 0.5403(5) 0.8616(4) 0.1698(3) 0.0206(14) Uani 1 1 d . . . . .
C32 C 0.4386(6) 0.6648(4) 0.3532(3) 0.0236(15) Uani 1 1 d . . . . .
H32 H 0.4121 0.6232 0.3946 0.028 Uiso 1 1 calc R . . . .
C34 C 0.5672(5) 0.7060(4) 0.2270(3) 0.0184(14) Uani 1 1 d . . . . .
H34 H 0.6299 0.6915 0.1826 0.022 Uiso 1 1 calc R . . . .
C39 C 0.5849(6) 1.0007(4) 0.0600(4) 0.0285(16) Uani 1 1 d . . . . .
H39 H 0.5989 1.0488 0.0236 0.034 Uiso 1 1 calc R . . . .
C37 C 0.6335(5) 0.8503(4) 0.1014(3) 0.0210(14) Uani 1 1 d . . . . .
H37 H 0.6812 0.7965 0.0931 0.025 Uiso 1 1 calc R . . . .
C38 C 0.6550(5) 0.9198(4) 0.0453(3) 0.0228(15) Uani 1 1 d . . . . .
C35 C 0.5108(5) 0.7905(4) 0.2328(3) 0.0203(14) Uani 1 1 d . . . . .
C41 C 0.7529(6) 0.9132(5) -0.0313(4) 0.0289(16) Uani 1 1 d . . . . .
C40 C 0.4940(6) 1.0077(4) 0.1297(4) 0.0269(15) Uani 1 1 d . . . . .
H40 H 0.4467 1.0615 0.1396 0.032 Uiso 1 1 calc R . . . .
C44 C 0.5923(6) 0.5487(4) 0.2764(4) 0.0280(16) Uani 1 1 d . . . . .
C31 C 0.3868(5) 0.7513(4) 0.3559(3) 0.0231(15) Uani 1 1 d . . . . .
H31 H 0.3250 0.7674 0.4002 0.028 Uiso 1 1 calc R . . . .
C33 C 0.5310(5) 0.6411(4) 0.2877(3) 0.0221(14) Uani 1 1 d . . . . .
C42 C 0.9378(7) 0.8367(5) -0.0987(4) 0.045(2) Uani 1 1 d . . . . .
H42A H 0.9068 0.8441 -0.1434 0.054 Uiso 1 1 calc R . . . .
H42B H 0.9747 0.7758 -0.0995 0.054 Uiso 1 1 calc R . . . .
C45 C 0.6090(8) 0.4042(5) 0.3355(5) 0.058(2) Uani 1 1 d . . . . .
H45A H 0.5663 0.3656 0.3081 0.069 Uiso 1 1 calc R . . . .
H45B H 0.6982 0.4050 0.3084 0.069 Uiso 1 1 calc R . . . .
C43 C 1.0335(9) 0.9062(7) -0.1018(7) 0.088(4) Uani 1 1 d . . . . .
H43A H 0.9958 0.9670 -0.0993 0.106 Uiso 1 1 calc R . . . .
H43B H 1.0992 0.9027 -0.1502 0.106 Uiso 1 1 calc R . . . .
O6 O 0.8336(4) 0.8453(3) -0.0292(2) 0.0329(11) Uani 1 1 d . . . . .
O8 O 0.5578(4) 0.4974(3) 0.3402(3) 0.0436(13) Uani 1 1 d . . . . .
O7 O 0.6650(5) 0.5260(3) 0.2178(3) 0.0455(13) Uani 1 1 d . . . . .
O5 O 0.7571(4) 0.9639(4) -0.0851(3) 0.0445(13) Uani 1 1 d . . . . .
O11 O 0.2126(5) 0.9033(3) 0.4616(3) 0.0410(12) Uani 1 1 d . . . . .
O10 O 0.3768(5) 0.9256(5) 0.5157(3) 0.077(2) Uani 1 1 d . . . . .
O9 O 0.2335(11) 0.8086(6) 0.5596(5) 0.135(4) Uani 1 1 d . . . . .
O13 O 0.4277(5) 0.2112(4) 0.2044(3) 0.0601(16) Uani 1 1 d . . . . .
Cl2B Cl 0.3518(15) 0.2642(17) 0.167(3) 0.045(5) Uani 0.67(11) 1 d . . P B 1
O18 O 1.0633(5) 0.7259(4) 0.4189(3) 0.0454(13) Uani 1 1 d . . . . .
H18 H 1.1061 0.6882 0.4349 0.068 Uiso 1 1 calc GR . . . .
O17 O -0.0308(5) 0.3618(4) 0.8995(3) 0.0487(14) Uani 1 1 d . . . . .
H17 H -0.0865 0.3953 0.9246 0.073 Uiso 1 1 calc GR . . . .
C48 C 0.9686(7) 0.7624(6) 0.4824(4) 0.052(2) Uani 1 1 d . . . . .
H48A H 1.0077 0.7875 0.5182 0.078 Uiso 1 1 calc GR . . . .
H48B H 0.9117 0.7142 0.5074 0.078 Uiso 1 1 calc GR . . . .
H48C H 0.9229 0.8101 0.4641 0.078 Uiso 1 1 calc GR . . . .
C47 C 0.0691(7) 0.3563(6) 0.9340(4) 0.050(2) Uani 1 1 d . . . . .
H47A H 0.1462 0.3755 0.8971 0.074 Uiso 1 1 calc GR . . . .
H47B H 0.0776 0.2940 0.9509 0.074 Uiso 1 1 calc GR . . . .
H47C H 0.0512 0.3958 0.9773 0.074 Uiso 1 1 calc GR . . . .
N19 N 0.1810(5) 0.5838(4) 0.4807(3) 0.0356(14) Uani 1 1 d D U . . .
Cl2A Cl 0.341(3) 0.280(3) 0.193(3) 0.039(6) Uani 0.33(11) 1 d . . P A 2
C0AA C 0.1577(15) 0.4439(12) 0.3848(10) 0.149(4) Uani 1 1 d . . . . .
H0AA H 0.1220 0.4684 0.3459 0.224 Uiso 1 1 calc GR . . . .
H0AB H 0.1070 0.3935 0.4119 0.224 Uiso 1 1 calc GR . . . .
H0AC H 0.2417 0.4225 0.3611 0.224 Uiso 1 1 calc GR . . . .
C1 C 0.1614(16) 0.5198(11) 0.4416(11) 0.149(4) Uani 1 1 d D U . . .

loop_
_atom_site_aniso_label
_atom_site_aniso_U_11
_atom_site_aniso_U_22
_atom_site_aniso_U_33
_atom_site_aniso_U_23
_atom_site_aniso_U_13
_atom_site_aniso_U_12
O12 0.036(4) 0.207(9) 0.137(7) -0.140(7) -0.012(4) 0.024(5)
O16 0.024(11) 0.077(17) 0.10(3) 0.066(18) 0.034(15) 0.028(11)
O15 0.072(11) 0.035(9) 0.085(15) 0.003(12) 0.021(13) -0.006(7)
O14 0.09(2) 0.18(4) 0.10(3) 0.11(3) -0.04(2) -0.03(2)
O16A 0.023(10) 0.100(13) 0.093(19) 0.033(12) 0.014(11) -0.024(9)
O15A 0.058(10) 0.033(8) 0.083(13) 0.012(12) 0.024(11) 0.007(6)
O14A 0.058(10) 0.103(12) 0.056(11) 0.034(9) -0.017(8) -0.028(8)
Br2 0.0445(6) 0.0870(9) 0.2435(18) -0.0834(10) -0.0444(9) 0.0168(6)
Br1A 0.1187(11) 0.1115(10) 0.1176(11) 0.0608(9) 0.0702(9) 0.0241(8)
Cu1 0.0154(4) 0.0241(4) 0.0254(5) -0.0028(3) 0.0013(3) 0.0029(3)
Cl1 0.0346(10) 0.0515(11) 0.0222(9) -0.0076(8) -0.0015(8) 0.0013(8)
C14 0.016(3) 0.029(4) 0.032(4) -0.005(3) -0.007(3) 0.000(3)
C11 0.014(3) 0.026(4) 0.032(4) -0.005(3) -0.009(3) -0.002(3)
C16 0.022(4) 0.024(4) 0.037(4) -0.001(3) -0.008(3) -0.005(3)
C5 0.013(3) 0.031(4) 0.031(4) 0.000(3) 0.000(3) 0.008(3)
C9 0.021(4) 0.031(4) 0.027(4) -0.003(3) -0.010(3) 0.002(3)
C25 0.020(4) 0.041(4) 0.030(4) 0.001(3) -0.010(3) -0.015(3)
C15 0.009(3) 0.035(4) 0.033(4) -0.003(3) 0.001(3) -0.003(3)
C12 0.015(3) 0.035(4) 0.023(4) -0.006(3) -0.004(3) -0.001(3)
C27 0.016(3) 0.037(4) 0.032(4) -0.003(3) -0.005(3) -0.008(3)
C23 0.025(4) 0.032(4) 0.028(4) -0.002(3) -0.012(3) -0.012(3)
C28 0.028(4) 0.036(4) 0.026(4) 0.003(3) -0.008(3) -0.008(3)
C13 0.021(3) 0.022(3) 0.034(4) -0.001(3) -0.013(3) 0.001(3)
C24 0.028(4) 0.039(4) 0.024(4) -0.006(3) -0.006(3) -0.011(3)
C1AA 0.016(3) 0.030(4) 0.027(4) -0.002(3) 0.005(3) 0.009(3)
C26 0.013(3) 0.050(5) 0.025(4) -0.004(3) 0.002(3) -0.007(3)
C3 0.013(3) 0.032(4) 0.029(4) -0.002(3) 0.000(3) 0.009(3)
C10 0.019(3) 0.024(3) 0.031(4) -0.005(3) 0.000(3) 0.000(3)
C6 0.016(3) 0.033(4) 0.041(4) 0.002(3) -0.001(3) 0.002(3)
C2AA 0.025(4) 0.036(4) 0.038(4) 0.013(3) -0.003(3) 0.005(3)
C2 0.023(4) 0.042(4) 0.030(4) 0.002(3) -0.007(3) 0.014(3)
C17 0.017(3) 0.032(4) 0.040(4) -0.007(3) -0.008(3) 0.004(3)
C8 0.017(4) 0.043(4) 0.044(4) -0.002(3) -0.004(3) 0.001(3)
C29 0.027(4) 0.043(4) 0.027(4) -0.002(3) -0.005(3) -0.004(3)
C3AA 0.032(4) 0.032(4) 0.041(4) 0.000(3) -0.004(3) 0.016(3)
C22 0.034(4) 0.036(4) 0.030(4) 0.004(3) -0.009(3) -0.012(3)
C7 0.022(4) 0.031(4) 0.029(4) -0.001(3) -0.001(3) 0.005(3)
C20 0.042(4) 0.027(4) 0.032(4) 0.000(3) 0.005(3) 0.014(3)
C30 0.025(4) 0.044(4) 0.033(4) 0.000(4) -0.010(3) -0.007(3)
C18 0.017(4) 0.041(4) 0.040(4) -0.009(3) -0.001(3) 0.007(3)
C21 0.048(5) 0.032(4) 0.039(4) -0.009(3) -0.011(4) 0.005(3)
N6 0.014(3) 0.031(3) 0.023(3) -0.002(2) -0.004(2) 0.000(2)
N7 0.012(3) 0.025(3) 0.022(3) -0.003(2) -0.002(2) 0.000(2)
N3 0.030(3) 0.025(3) 0.027(3) -0.003(2) -0.002(2) 0.001(2)
N2 0.021(3) 0.034(3) 0.037(4) 0.001(3) -0.006(3) 0.000(2)
N5 0.013(3) 0.033(3) 0.033(3) -0.002(2) -0.003(2) 0.006(2)
N1 0.016(3) 0.029(3) 0.030(3) -0.002(3) -0.002(2) 0.006(2)
N4 0.022(3) 0.033(3) 0.027(3) 0.001(2) 0.004(2) 0.004(2)
C46 0.079(7) 0.065(6) 0.088(8) 0.029(6) -0.019(6) 0.015(5)
O4 0.019(2) 0.022(2) 0.037(3) -0.0023(19) -0.002(2) 0.0038(19)
O1 0.023(3) 0.038(3) 0.037(3) 0.001(2) 0.000(2) 0.006(2)
O3 0.028(3) 0.039(3) 0.029(3) -0.003(2) 0.000(2) 0.000(2)
O2 0.058(4) 0.049(3) 0.035(3) 0.004(3) -0.013(3) 0.005(3)
C36 0.009(3) 0.025(4) 0.028(4) -0.003(3) -0.005(3) -0.002(3)
C32 0.019(3) 0.029(4) 0.021(3) 0.004(3) -0.002(3) -0.002(3)
C34 0.009(3) 0.028(4) 0.017(3) -0.007(3) 0.000(3) 0.001(3)
C39 0.024(4) 0.033(4) 0.027(4) 0.007(3) -0.005(3) 0.000(3)
C37 0.011(3) 0.027(3) 0.024(4) -0.002(3) -0.002(3) 0.007(3)
C38 0.012(3) 0.036(4) 0.018(3) 0.000(3) -0.001(3) 0.001(3)
C35 0.011(3) 0.026(4) 0.025(4) -0.002(3) -0.006(3) -0.002(3)
C41 0.018(4) 0.038(4) 0.028(4) 0.002(3) -0.002(3) 0.002(3)
C40 0.023(4) 0.026(4) 0.030(4) 0.003(3) -0.005(3) 0.007(3)
C44 0.018(4) 0.025(4) 0.036(4) 0.002(3) -0.001(3) 0.000(3)
C31 0.015(3) 0.032(4) 0.017(3) -0.004(3) 0.005(3) -0.001(3)
C33 0.015(3) 0.028(4) 0.021(3) -0.002(3) -0.001(3) 0.001(3)
C42 0.038(5) 0.051(5) 0.032(4) 0.009(4) 0.011(3) 0.018(4)
C45 0.045(5) 0.038(5) 0.069(6) 0.020(4) 0.017(4) 0.019(4)
C43 0.041(6) 0.063(6) 0.126(9) 0.007(6) 0.028(6) 0.016(5)
O6 0.021(2) 0.042(3) 0.027(3) 0.006(2) 0.005(2) 0.011(2)
O8 0.039(3) 0.031(3) 0.044(3) 0.013(2) 0.013(2) 0.013(2)
O7 0.045(3) 0.037(3) 0.040(3) 0.001(2) 0.010(3) 0.018(2)
O5 0.034(3) 0.057(3) 0.030(3) 0.014(3) 0.008(2) 0.019(2)
O11 0.042(3) 0.049(3) 0.032(3) 0.003(2) -0.012(2) 0.001(2)
O10 0.027(3) 0.164(7) 0.035(3) -0.009(4) -0.002(3) 0.002(4)
O9 0.209(10) 0.112(7) 0.115(7) 0.068(6) -0.102(7) -0.045(7)
O13 0.046(3) 0.058(4) 0.070(4) 0.006(3) -0.008(3) 0.015(3)
Cl2B 0.019(3) 0.037(5) 0.067(13) 0.016(7) 0.006(5) 0.000(3)
O18 0.039(3) 0.051(3) 0.040(3) -0.003(2) -0.002(2) -0.003(2)
O17 0.031(3) 0.068(4) 0.042(3) -0.005(3) -0.001(2) 0.015(3)
C48 0.038(5) 0.063(5) 0.047(5) -0.013(4) 0.003(4) -0.009(4)
C47 0.037(5) 0.063(5) 0.042(5) -0.005(4) -0.001(4) 0.004(4)
N19 0.028(3) 0.043(4) 0.030(3) 0.001(3) 0.000(3) -0.004(3)
Cl2A 0.032(7) 0.032(10) 0.044(14) 0.013(8) 0.004(8) 0.007(6)
C0AA 0.121(8) 0.157(11) 0.199(14) -0.027(8) -0.089(9) 0.008(8)
C1 0.121(8) 0.157(11) 0.199(14) -0.027(8) -0.089(9) 0.008(8)

loop_
_atom_type_symbol
_atom_type_description
_atom_type_scat_dispersion_real
_atom_type_scat_dispersion_imag
_atom_type_scat_source
C C 0.0033 0.0016 'International Tables Vol C Tables 4.2.6.8 and 6.1.1.4'
H H 0.0000 0.0000 'International Tables Vol C Tables 4.2.6.8 and 6.1.1.4'
Br Br -0.2901 2.4595 'International Tables Vol C Tables 4.2.6.8 and 6.1.1.4'
Cl Cl 0.1484 0.1585 'International Tables Vol C Tables 4.2.6.8 and 6.1.1.4'
Cu Cu 0.3201 1.2651 'International Tables Vol C Tables 4.2.6.8 and 6.1.1.4'
N N 0.0061 0.0033 'International Tables Vol C Tables 4.2.6.8 and 6.1.1.4'
O O 0.0106 0.0060 'International Tables Vol C Tables 4.2.6.8 and 6.1.1.4'

loop_
_geom_angle_atom_site_label_1
_geom_angle_atom_site_label_2
_geom_angle_atom_site_label_3
_geom_angle
N7 Cu1 N6 79.46(19)
N7 Cu1 N3 97.5(2)
N7 Cu1 N5 91.27(19)
N3 Cu1 N6 97.23(19)
N5 Cu1 N6 110.47(19)
N5 Cu1 N3 152.1(2)
N4 Cu1 N6 104.0(2)
N4 Cu1 N7 176.0(2)
N4 Cu1 N3 84.1(2)
N4 Cu1 N5 85.7(2)
O12 Cl1 O11 113.3(5)
O12 Cl1 O10 109.2(4)
O12 Cl1 O9 108.1(7)
O11 Cl1 O10 109.5(3)
O9 Cl1 O11 107.7(4)
O9 Cl1 O10 108.9(6)
C15 C14 C17 121.7(6)
C13 C14 C15 117.6(6)
C13 C14 C17 120.6(6)
C12 C11 C16 120.2(6)
C12 C11 O4 124.4(6)
O4 C11 C16 115.4(5)
C11 C16 H16 120.3
C15 C16 C11 119.5(6)
C15 C16 H16 120.3
C1AA C5 C7 122.0(6)
C6 C5 C1AA 117.8(6)
C6 C5 C7 120.1(6)
N1 C9 C10 117.3(5)
O1 C9 C10 117.9(6)
O1 C9 N1 124.8(6)
C23 C25 H25 119.5
C26 C25 H25 119.5
C26 C25 C23 121.0(6)
C14 C15 H15 119.2
C16 C15 C14 121.6(6)
C16 C15 H15 119.2
C11 C12 H12 120.3
C11 C12 C13 119.4(6)
C13 C12 H12 120.3
C26 C27 C28 119.8(6)
O3 C27 C28 123.6(6)
O3 C27 C26 116.6(6)
C25 C23 C22 120.8(6)
C24 C23 C25 117.5(6)
C24 C23 C22 121.7(6)
C27 C28 H28 120.4
C27 C28 C24 119.2(6)
C24 C28 H28 120.4
C14 C13 C12 121.6(6)
C14 C13 H13 119.2
C12 C13 H13 119.2
C23 C24 C28 122.0(6)
C23 C24 H24 119.0
C28 C24 H24 119.0
C5 C1AA H1AA 119.1
C3 C1AA C5 121.9(6)
C3 C1AA H1AA 119.1
C25 C26 H26 119.9
C27 C26 C25 120.3(6)
C27 C26 H26 119.9
C1AA C3 C2 118.7(6)
C1AA C3 C8 120.7(6)
C2 C3 C8 120.5(6)
C9 C10 H10A 109.7
C9 C10 H10B 109.7
H10A C10 H10B 108.2
O4 C10 C9 109.8(5)
O4 C10 H10A 109.7
O4 C10 H10B 109.7
C5 C6 H6 119.3
C5 C6 C2AA 121.4(6)
C2AA C6 H6 119.3
C6 C2AA H2AA 120.5
C2 C2AA C6 119.0(6)
C2 C2AA H2AA 120.5
C3 C2 H2 119.5
C2AA C2 C3 121.1(6)
C2AA C2 H2 119.5
C14 C17 H17A 108.5
C14 C17 H17B 108.5
H17A C17 H17B 107.5
N5 C17 C14 115.1(5)
N5 C17 H17A 108.5
N5 C17 H17B 108.5
C3 C8 H8A 109.2
C3 C8 H8B 109.2
H8A C8 H8B 107.9
N2 C8 C3 112.1(5)
N2 C8 H8A 109.2
N2 C8 H8B 109.2
H29A C29 H29B 107.9
C30 C29 H29A 109.2
C30 C29 H29B 109.2
O3 C29 H29A 109.2
O3 C29 H29B 109.2
O3 C29 C30 112.2(5)
H3AA C3AA H3AB 108.3
C18 C3AA H3AA 109.9
C18 C3AA H3AB 109.9
N4 C3AA H3AA 109.9
N4 C3AA H3AB 109.9
N4 C3AA C18 108.9(5)
C23 C22 H22A 108.5
C23 C22 H22B 108.5
C23 C22 N3 115.0(5)
H22A C22 H22B 107.5
N3 C22 H22A 108.5
N3 C22 H22B 108.5
C5 C7 H7A 108.7
C5 C7 H7B 108.7
H7A C7 H7B 107.6
N1 C7 C5 114.4(5)
N1 C7 H7A 108.7
N1 C7 H7B 108.7
H20A C20 H20B 108.4
C21 C20 H20A 110.1
C21 C20 H20B 110.1
N4 C20 H20A 110.1
N4 C20 H20B 110.1
N4 C20 C21 108.2(5)
N2 C30 C29 118.3(6)
O2 C30 C29 118.6(6)
O2 C30 N2 123.1(7)
C3AA C18 H18A 109.8
C3AA C18 H18B 109.8
H18A C18 H18B 108.2
N5 C18 C3AA 109.4(5)
N5 C18 H18A 109.8
N5 C18 H18B 109.8
C20 C21 H21A 109.6
C20 C21 H21B 109.6
H21A C21 H21B 108.1
N3 C21 C20 110.5(5)
N3 C21 H21A 109.6
N3 C21 H21B 109.6
C36 N6 Cu1 111.8(4)
C40 N6 Cu1 129.1(4)
C40 N6 C36 119.1(5)
C35 N7 Cu1 117.0(4)
C31 N7 Cu1 124.2(4)
C31 N7 C35 118.7(5)
Cu1 N3 H3 106.1
C22 N3 Cu1 120.8(4)
C22 N3 H3 106.1
C21 N3 Cu1 107.3(4)
C21 N3 C22 109.5(5)
C21 N3 H3 106.1
C8 N2 H2A 118.9
C30 N2 C8 122.3(6)
C30 N2 H2A 118.9
Cu1 N5 H5 107.8
C17 N5 Cu1 118.3(4)
C17 N5 C18 111.3(5)
C17 N5 H5 107.8
C18 N5 Cu1 103.5(4)
C18 N5 H5 107.8
C9 N1 C7 124.0(5)
C9 N1 H1 118.0
C7 N1 H1 118.0
Cu1 N4 H4 108.3
C3AA N4 Cu1 109.9(4)
C3AA N4 H4 108.3
C20 N4 Cu1 105.4(4)
C20 N4 C3AA 116.4(5)
C20 N4 H4 108.3
Br1A C46 H46A 109.4
Br1A C46 H46B 109.4
H46A C46 H46B 108.0
C45 C46 Br1A 111.3(7)
C45 C46 H46A 109.4
C45 C46 H46B 109.4
C11 O4 C10 118.3(4)
C27 O3 C29 117.9(5)
N6 C36 C37 121.3(5)
N6 C36 C35 115.9(5)
C37 C36 C35 122.8(5)
C31 C32 H32 120.8
C31 C32 C33 118.3(5)
C33 C32 H32 120.8
C35 C34 H34 119.9
C35 C34 C33 120.2(5)
C33 C34 H34 119.9
C38 C39 H39 120.8
C40 C39 H39 120.8
C40 C39 C38 118.4(6)
C36 C37 H37 120.3
C36 C37 C38 119.3(6)
C38 C37 H37 120.3
C39 C38 C41 117.6(5)
C37 C38 C39 119.2(5)
C37 C38 C41 123.1(6)
N7 C35 C36 115.8(5)
N7 C35 C34 120.8(5)
C34 C35 C36 123.4(5)
O6 C41 C38 110.4(5)
O5 C41 C38 123.7(6)
O5 C41 O6 125.9(6)
N6 C40 C39 122.6(6)
N6 C40 H40 118.7
C39 C40 H40 118.7
O8 C44 C33 111.1(5)
O7 C44 C33 123.7(6)
O7 C44 O8 125.2(6)
N7 C31 C32 123.4(5)
N7 C31 H31 118.3
C32 C31 H31 118.3
C32 C33 C34 118.6(5)
C32 C33 C44 123.8(5)
C34 C33 C44 117.6(5)
H42A C42 H42B 108.1
C43 C42 H42A 109.6
C43 C42 H42B 109.6
O6 C42 H42A 109.6
O6 C42 H42B 109.6
O6 C42 C43 110.4(7)
C46 C45 H45A 110.2
C46 C45 H45B 110.2
C46 C45 O8 107.4(7)
H45A C45 H45B 108.5
O8 C45 H45A 110.2
O8 C45 H45B 110.2
Br2 C43 H43A 109.5
Br2 C43 H43B 109.5
C42 C43 Br2 110.8(7)
C42 C43 H43A 109.5
C42 C43 H43B 109.5
H43A C43 H43B 108.1
C41 O6 C42 115.1(5)
C44 O8 C45 116.1(5)
O16A Cl2B O15A 112(3)
O16A Cl2B O13 105(2)
O15A Cl2B O13 116(3)
O14A Cl2B O16A 112(3)
O14A Cl2B O15A 107(2)
O14A Cl2B O13 105(2)
C48 O18 H18 109.5
C47 O17 H17 109.5
O18 C48 H48A 109.5
O18 C48 H48B 109.5
O18 C48 H48C 109.5
H48A C48 H48B 109.5
H48A C48 H48C 109.5
H48B C48 H48C 109.5
O17 C47 H47A 109.5
O17 C47 H47B 109.5
O17 C47 H47C 109.5
H47A C47 H47B 109.5
H47A C47 H47C 109.5
H47B C47 H47C 109.5
O16 Cl2A O14 108(3)
O16 Cl2A O13 109(2)
O15 Cl2A O16 116(5)
O15 Cl2A O14 105(2)
O15 Cl2A O13 107(3)
O13 Cl2A O14 112(5)
H0AA C0AA H0AB 109.5
H0AA C0AA H0AC 109.5
H0AB C0AA H0AC 109.5
C1 C0AA H0AA 109.5
C1 C0AA H0AB 109.5
C1 C0AA H0AC 109.5
N19 C1 C0AA 171.1(18)

loop_
_geom_bond_atom_site_label_1
_geom_bond_atom_site_label_2
_geom_bond_distance
O12 Cl1 1.355(6)
O16 Cl2A 1.42(5)
O15 Cl2A 1.35(6)
O14 Cl2A 1.48(7)
O16A Cl2B 1.40(4)
O15A Cl2B 1.40(3)
O14A Cl2B 1.40(6)
Br2 C43 1.975(12)
Br1A C46 1.906(10)
Cu1 N6 2.170(5)
Cu1 N7 2.002(5)
Cu1 N3 2.105(5)
Cu1 N5 2.078(5)
Cu1 N4 1.994(5)
Cl1 O11 1.423(5)
Cl1 O10 1.428(6)
Cl1 O9 1.399(8)
C14 C15 1.398(9)
C14 C13 1.388(9)
C14 C17 1.506(9)
C11 C16 1.392(9)
C11 C12 1.378(9)
C11 O4 1.379(7)
C16 H16 0.9300
C16 C15 1.378(9)
C5 C1AA 1.390(9)
C5 C6 1.389(9)
C5 C7 1.517(9)
C9 C10 1.509(9)
C9 N1 1.321(8)
C9 O1 1.238(7)
C25 H25 0.9300
C25 C23 1.397(9)
C25 C26 1.386(9)
C15 H15 0.9300
C12 H12 0.9300
C12 C13 1.392(9)
C27 C28 1.388(9)
C27 C26 1.382(9)
C27 O3 1.372(8)
C23 C24 1.389(9)
C23 C22 1.500(9)
C28 H28 0.9300
C28 C24 1.391(9)
C13 H13 0.9300
C24 H24 0.9300
C1AA H1AA 0.9300
C1AA C3 1.383(9)
C26 H26 0.9300
C3 C2 1.389(9)
C3 C8 1.513(9)
C10 H10A 0.9700
C10 H10B 0.9700
C10 O4 1.436(7)
C6 H6 0.9300
C6 C2AA 1.394(10)
C2AA H2AA 0.9300
C2AA C2 1.377(10)
C2 H2 0.9300
C17 H17A 0.9700
C17 H17B 0.9700
C17 N5 1.491(8)
C8 H8A 0.9700
C8 H8B 0.9700
C8 N2 1.475(9)
C29 H29A 0.9700
C29 H29B 0.9700
C29 C30 1.498(10)
C29 O3 1.429(8)
C3AA H3AA 0.9700
C3AA H3AB 0.9700
C3AA C18 1.499(9)
C3AA N4 1.484(9)
C22 H22A 0.9700
C22 H22B 0.9700
C22 N3 1.502(8)
C7 H7A 0.9700
C7 H7B 0.9700
C7 N1 1.457(8)
C20 H20A 0.9700
C20 H20B 0.9700
C20 C21 1.514(10)
C20 N4 1.471(9)
C30 N2 1.325(9)
C30 O2 1.242(8)
C18 H18A 0.9700
C18 H18B 0.9700
C18 N5 1.492(8)
C21 H21A 0.9700
C21 H21B 0.9700
C21 N3 1.490(8)
N6 C36 1.354(8)
N6 C40 1.341(8)
N7 C35 1.363(8)
N7 C31 1.337(8)
N3 H3 0.9800
N2 H2A 0.8600
N5 H5 0.9800
N1 H1 0.8600
N4 H4 0.9800
C46 H46A 0.9700
C46 H46B 0.9700
C46 C45 1.456(12)
C36 C37 1.383(8)
C36 C35 1.485(8)
C32 H32 0.9300
C32 C31 1.373(9)
C32 C33 1.381(9)
C34 H34 0.9300
C34 C35 1.365(8)
C34 C33 1.399(8)
C39 H39 0.9300
C39 C38 1.391(9)
C39 C40 1.380(9)
C37 H37 0.9300
C37 C38 1.386(8)
C38 C41 1.505(9)
C41 O6 1.333(8)
C41 O5 1.196(8)
C40 H40 0.9300
C44 C33 1.491(9)
C44 O8 1.320(8)
C44 O7 1.190(8)
C31 H31 0.9300
C42 H42A 0.9700
C42 H42B 0.9700
C42 C43 1.459(13)
C42 O6 1.454(8)
C45 H45A 0.9700
C45 H45B 0.9700
C45 O8 1.458(8)
C43 H43A 0.9700
C43 H43B 0.9700
O13 Cl2B 1.43(2)
O13 Cl2A 1.43(4)
O18 H18 0.8200
O18 C48 1.430(9)
O17 H17 0.8200
O17 C47 1.418(9)
C48 H48A 0.9600
C48 H48B 0.9600
C48 H48C 0.9600
C47 H47A 0.9600
C47 H47B 0.9600
C47 H47C 0.9600
N19 C1 1.242(14)
C0AA H0AA 0.9600
C0AA H0AB 0.9600
C0AA H0AC 0.9600
C0AA C1 1.54(2)

loop_
_geom_torsion_atom_site_label_1
_geom_torsion_atom_site_label_2
_geom_torsion_atom_site_label_3
_geom_torsion_atom_site_label_4
_geom_torsion
Br1A C46 C45 O8 65.3(9)
Cu1 N6 C36 C37 -178.3(4)
Cu1 N6 C36 C35 0.8(6)
Cu1 N6 C40 C39 178.4(5)
Cu1 N7 C35 C36 2.5(6)
Cu1 N7 C35 C34 -176.5(4)
Cu1 N7 C31 C32 175.2(4)
C14 C17 N5 Cu1 66.8(6)
C14 C17 N5 C18 -173.6(5)
C11 C16 C15 C14 -0.5(9)
C11 C12 C13 C14 -0.7(9)
C16 C11 C12 C13 4.4(9)
C16 C11 O4 C10 -159.7(5)
C5 C1AA C3 C2 1.0(9)
C5 C1AA C3 C8 -178.4(6)
C5 C6 C2AA C2 0.5(10)
C5 C7 N1 C9 99.6(7)
C9 C10 O4 C11 166.8(5)
C25 C23 C24 C28 -4.1(9)
C25 C23 C22 N3 132.8(6)
C15 C14 C13 C12 -3.4(9)
C15 C14 C17 N5 63.3(8)
C12 C11 C16 C15 -3.8(9)
C12 C11 O4 C10 20.9(8)
C27 C28 C24 C23 0.3(9)
C23 C25 C26 C27 -2.2(9)
C23 C22 N3 Cu1 -66.1(7)
C23 C22 N3 C21 168.5(6)
C28 C27 C26 C25 -1.8(9)
C28 C27 O3 C29 -0.6(9)
C13 C14 C15 C16 4.0(9)
C13 C14 C17 N5 -120.7(6)
C24 C23 C22 N3 -50.8(8)
C1AA C5 C6 C2AA -0.7(9)
C1AA C5 C7 N1 -60.1(8)
C1AA C3 C2 C2AA -1.3(9)
C1AA C3 C8 N2 74.6(8)
C26 C25 C23 C24 5.0(9)
C26 C25 C23 C22 -178.4(6)
C26 C27 C28 C24 2.7(9)
C26 C27 O3 C29 -178.9(5)
C3 C8 N2 C30 75.1(8)
C10 C9 N1 C7 179.5(5)
C6 C5 C1AA C3 0.0(9)
C6 C5 C7 N1 121.9(6)
C6 C2AA C2 C3 0.6(10)
C2 C3 C8 N2 -104.8(7)
C17 C14 C15 C16 -179.9(6)
C17 C14 C13 C12 -179.5(6)
C8 C3 C2 C2AA 178.2(6)
C29 C30 N2 C8 -177.2(6)
C3AA C18 N5 Cu1 45.3(6)
C3AA C18 N5 C17 -82.7(7)
C22 C23 C24 C28 179.3(6)
C7 C5 C1AA C3 -178.0(6)
C7 C5 C6 C2AA 177.3(6)
C20 C21 N3 Cu1 20.2(6)
C20 C21 N3 C22 153.1(6)
C30 C29 O3 C27 170.4(5)
C18 C3AA N4 Cu1 31.1(6)
C18 C3AA N4 C20 -88.6(7)
C21 C20 N4 Cu1 52.4(6)
C21 C20 N4 C3AA 174.5(5)
N6 C36 C37 C38 -1.2(9)
N6 C36 C35 N7 -2.2(8)
N6 C36 C35 C34 176.8(5)
N1 C9 C10 O4 -3.4(8)
N4 C3AA C18 N5 -52.3(7)
N4 C20 C21 N3 -48.6(7)
C46 C45 O8 C44 164.7(7)
O4 C11 C16 C15 176.8(5)
O4 C11 C12 C13 -176.3(5)
O1 C9 C10 O4 176.7(5)
O1 C9 N1 C7 -0.6(10)
O3 C27 C28 C24 -175.5(6)
O3 C27 C26 C25 176.5(5)
O3 C29 C30 N2 -1.7(8)
O3 C29 C30 O2 179.1(6)
O2 C30 N2 C8 2.0(10)
C36 N6 C40 C39 0.5(9)
C36 C37 C38 C39 1.9(9)
C36 C37 C38 C41 -179.1(6)
C39 C38 C41 O6 163.2(6)
C39 C38 C41 O5 -15.5(10)
C37 C36 C35 N7 176.9(5)
C37 C36 C35 C34 -4.2(9)
C37 C38 C41 O6 -15.9(9)
C37 C38 C41 O5 165.5(6)
C38 C39 C40 N6 0.3(10)
C38 C41 O6 C42 -175.9(6)
C35 N7 C31 C32 0.3(9)
C35 C36 C37 C38 179.8(5)
C35 C34 C33 C32 -0.6(9)
C35 C34 C33 C44 177.4(5)
C40 N6 C36 C37 0.0(8)
C40 N6 C36 C35 179.1(5)
C40 C39 C38 C37 -1.4(9)
C40 C39 C38 C41 179.5(6)
C31 N7 C35 C36 177.7(5)
C31 N7 C35 C34 -1.3(8)
C31 C32 C33 C34 -0.3(9)
C31 C32 C33 C44 -178.2(6)
C33 C32 C31 N7 0.4(9)
C33 C34 C35 N7 1.4(9)
C33 C34 C35 C36 -177.4(5)
C33 C44 O8 C45 178.2(6)
C43 C42 O6 C41 78.0(8)
O6 C42 C43 Br2 63.4(7)
O8 C44 C33 C32 -7.5(9)
O8 C44 C33 C34 174.5(5)
O7 C44 C33 C32 174.1(6)
O7 C44 C33 C34 -3.8(10)
O7 C44 O8 C45 -3.5(10)
O5 C41 O6 C42 2.7(10)
